data_4110128
loop_
_publ_author_name
'Jeffrey A. Rood'
'William C. Boggess'
'Bruce C. Noll'
'Kenneth W. Henderson'

_publ_contact_author_address
;University of Notre Dame - Department of Chemistry and Biochemistry
251 Nieuwland Science Hall   Notre Dame, IN 46556-5670
;
_publ_contact_author_email khenders@nd.edu
_publ_contact_author_fax '574.631.6652 '
_publ_contact_author_name 'Kenneth W. Henderson'
_publ_contact_author_phone 574.631.7058
_publ_section_title
;
 Assembly of a Homochiral, Body-Centered Cubic Network Composed of
 Vertex-Shared Mg12 Cages: Use of Electrospray Ionization Mass
 Spectrometry to Monitor Metal Carboxylate Nucleation
;
_journal_name_full 'Journal of the American Chemical Society'
_journal_page_first 13675
_journal_page_last 13682
_journal_paper_doi 10.1021/ja074558j
_journal_volume 129
_journal_year 2007
_chemical_absolute_configuration ad
_chemical_formula_moiety 'C30 H36 Mg2 O15, N O3, C2 H3 N'
_chemical_formula_sum 'C31 H42 Mg2 N2 O18'
_chemical_formula_weight 803.37
_chemical_name_systematic
; 
 ? 
;
_space_group_IT_number 197
_symmetry_cell_setting cubic
_symmetry_space_group_name_Hall 'I 2 2 3'
_symmetry_space_group_name_H-M 'I 2 3'
_atom_sites_solution_hydrogens geom
_atom_sites_solution_primary direct
_atom_sites_solution_secondary difmap
_audit_creation_method SHELXL-97
_cell_angle_alpha 90.00
_cell_angle_beta 90.00
_cell_angle_gamma 90.00
_cell_formula_units_Z 8
_cell_length_a 19.87830(10)
_cell_length_b 19.87830(10)
_cell_length_c 19.87830(10)
_cell_measurement_reflns_used 5199
_cell_measurement_temperature 100(2)
_cell_measurement_theta_max 67.3178
_cell_measurement_theta_min 3.1437
_cell_volume 7854.85(7)
_computing_cell_refinement 'APEX2/SAINT (Bruker, 2006)'
_computing_data_collection 'APEX2 (Bruker, 2006)'
_computing_data_reduction 'SAINT/XPREP (Bruker, 2006; Sheldrick, 2003)'
_computing_molecular_graphics 'XP (Sheldrick, 1998)'
_computing_publication_material 'XCIF (Sheldrick, 2001)/enCIFer (CCDC, 2004)'
_computing_structure_refinement 'XL (Sheldrick, 2001)'
_computing_structure_solution 'XS (Sheldrick, 2001)'
_diffrn_ambient_temperature 100(2)
_diffrn_detector_area_resol_mean 8.33
_diffrn_measured_fraction_theta_full 0.984
_diffrn_measured_fraction_theta_max 0.985
_diffrn_measurement_device_type 'Bruker X8 - ApexII CCD Diffractometer'
_diffrn_measurement_method '\f and \w scans'
_diffrn_radiation_monochromator graphite
_diffrn_radiation_source 'fine-focus sealed tube'
_diffrn_radiation_type CuK\a
_diffrn_radiation_wavelength 1.54178
_diffrn_reflns_av_R_equivalents 0.0250
_diffrn_reflns_av_sigmaI/netI 0.0144
_diffrn_reflns_limit_h_max 23
_diffrn_reflns_limit_h_min -22
_diffrn_reflns_limit_k_max 19
_diffrn_reflns_limit_k_min -20
_diffrn_reflns_limit_l_max 21
_diffrn_reflns_limit_l_min -21
_diffrn_reflns_number 14472
_diffrn_reflns_theta_full 67.80
_diffrn_reflns_theta_max 67.80
_diffrn_reflns_theta_min 3.14
_diffrn_source_type 'Siemens KFFMO2K-90'
_exptl_absorpt_coefficient_mu 1.070
_exptl_absorpt_correction_T_max 0.665
_exptl_absorpt_correction_T_min 0.566
_exptl_absorpt_correction_type multi-scan
_exptl_absorpt_process_details
; Blessing, R.H. (1995) Acta Cryst. A51, 33-38.

Sheldrick, G.M. (2004) SADABS, University of G\:ottingen, Germany
;
_exptl_crystal_colour colorless
_exptl_crystal_density_diffrn 1.159
_exptl_crystal_description block
_exptl_crystal_F_000 2952
_exptl_crystal_size_max 0.423
_exptl_crystal_size_mid 0.411
_exptl_crystal_size_min 0.386
_refine_diff_density_max 0.612
_refine_diff_density_min -0.292
_refine_diff_density_rms 0.054
_refine_ls_abs_structure_details 'Flack H D (1983), Acta Cryst. A39, 876-881'
_refine_ls_abs_structure_Flack 0.06(10)
_refine_ls_extinction_method none
_refine_ls_goodness_of_fit_ref 1.054
_refine_ls_hydrogen_treatment constr
_refine_ls_matrix_type full
_refine_ls_number_parameters 193
_refine_ls_number_reflns 2319
_refine_ls_number_restraints 0
_refine_ls_restrained_S_all 1.054
_refine_ls_R_factor_all 0.0578
_refine_ls_R_factor_gt 0.0571
_refine_ls_shift/su_max 0.000
_refine_ls_shift/su_mean 0.000
_refine_ls_structure_factor_coef Fsqd
_refine_ls_weighting_details 'calc w=1/[\s^2^(Fo^2^)+(0.1234P)^2^+5.3217P] where P=(Fo^2^+2Fc^2^)/3'
_refine_ls_weighting_scheme calc
_refine_ls_wR_factor_gt 0.1686
_refine_ls_wR_factor_ref 0.1694
_reflns_number_gt 2262
_reflns_number_total 2319
_reflns_threshold_expression >2sigma(I)
_cod_data_source_file ja074558jsi20070710_121004.cif
_cod_data_source_block jr56asq
_cod_original_cell_volume 7854.84(4)
_cod_original_formula_sum 'C31 H42 Mg2  N2 O18'
_cod_database_code 4110128

loop_
_symmetry_equiv_pos_as_xyz
'x, y, z'
'-x, -y, z'
'-x, y, -z'
'x, -y, -z'
'z, x, y'
'z, -x, -y'
'-z, -x, y'
'-z, x, -y'
'y, z, x'
'-y, z, -x'
'y, -z, -x'
'-y, -z, x'
'x+1/2, y+1/2, z+1/2'
'-x+1/2, -y+1/2, z+1/2'
'-x+1/2, y+1/2, -z+1/2'
'x+1/2, -y+1/2, -z+1/2'
'z+1/2, x+1/2, y+1/2'
'z+1/2, -x+1/2, -y+1/2'
'-z+1/2, -x+1/2, y+1/2'
'-z+1/2, x+1/2, -y+1/2'
'y+1/2, z+1/2, x+1/2'
'-y+1/2, z+1/2, -x+1/2'
'y+1/2, -z+1/2, -x+1/2'
'-y+1/2, -z+1/2, x+1/2'

loop_
_atom_site_label
_atom_site_type_symbol
_atom_site_fract_x
_atom_site_fract_y
_atom_site_fract_z
_atom_site_U_iso_or_equiv
_atom_site_adp_type
_atom_site_occupancy
_atom_site_symmetry_multiplicity
_atom_site_calc_flag
_atom_site_refinement_flags
_atom_site_disorder_assembly
_atom_site_disorder_group
Mg1 Mg 0.10233(5) 1.10233(5) 0.10233(5) 0.0479(4) Uani 1 3 d S . .
Mg2 Mg 0.22013(4) 1.22013(4) 0.22013(4) 0.0352(3) Uani 1 3 d S . .
O1 O 0.13044(15) 1.06456(11) 0.19021(12) 0.0648(7) Uani 1 1 d . . .
O2 O 0.17495(10) 1.13732(9) 0.26181(10) 0.0428(5) Uani 1 1 d . . .
O3 O 0.30721(15) 0.87542(13) 0.35236(19) 0.0821(10) Uani 1 1 d . . .
O4 O 0.22934(10) 0.80962(10) 0.30693(10) 0.0423(5) Uani 1 1 d . . .
O5 O 0.0636(2) 1.1138(3) 0.0029(2) 0.154(2) Uani 1 1 d D . .
C1 C 0.15238(17) 1.07961(14) 0.24638(15) 0.0448(7) Uani 1 1 d . A .
C2 C 0.15162(17) 1.02548(15) 0.30028(17) 0.0497(7) Uani 1 1 d . . .
C3 C 0.2162(3) 0.9882(2) 0.3081(3) 0.0511(13) Uani 0.620(6) 1 d P A 1
C4 C 0.19657(19) 0.92055(15) 0.34143(18) 0.0554(8) Uani 1 1 d . . .
C5 C 0.1258(3) 0.9053(3) 0.3086(4) 0.0646(18) Uani 0.620(6) 1 d P A 1
H5B H 0.1315 0.8806 0.2656 0.077 Uiso 0.620(6) 1 calc PR A 1
H5A H 0.0980 0.8775 0.3392 0.077 Uiso 0.620(6) 1 calc PR A 1
C6 C 0.0925(3) 0.9726(3) 0.2963(3) 0.0581(15) Uani 0.620(6) 1 d P A 1
H6A H 0.0581 0.9820 0.3310 0.070 Uiso 0.620(6) 1 calc PR A 1
H6B H 0.0708 0.9737 0.2515 0.070 Uiso 0.620(6) 1 calc PR A 1
C7 C 0.2651(5) 1.0286(3) 0.3516(6) 0.116(4) Uani 0.620(6) 1 d P A 1
H7A H 0.2397 1.0592 0.3807 0.174 Uiso 0.620(6) 1 calc PR A 1
H7B H 0.2952 1.0546 0.3225 0.174 Uiso 0.620(6) 1 calc PR A 1
H7C H 0.2917 0.9977 0.3794 0.174 Uiso 0.620(6) 1 calc PR A 1
C8 C 0.2522(3) 0.9747(2) 0.2387(2) 0.0787(12) Uani 1 1 d . . .
C9 C 0.1811(5) 0.9282(4) 0.4196(4) 0.100(3) Uani 0.620(6) 1 d P A 1
H9A H 0.1668 0.8847 0.4378 0.150 Uiso 0.620(6) 1 calc PR A 1
H9B H 0.1452 0.9614 0.4260 0.150 Uiso 0.620(6) 1 calc PR A 1
H9C H 0.2218 0.9433 0.4429 0.150 Uiso 0.620(6) 1 calc PR A 1
C10 C 0.24599(16) 0.86318(15) 0.33138(17) 0.0490(7) Uani 1 1 d . A .
C3' C 0.1921(4) 0.9587(4) 0.2708(4) 0.0415(19) Uani 0.380(6) 1 d P A 2
C5' C 0.2241(6) 0.9747(6) 0.3917(5) 0.073(3) Uani 0.380(6) 1 d P A 2
H5'1 H 0.2059 0.9677 0.4375 0.088 Uiso 0.380(6) 1 calc PR A 2
H5'2 H 0.2739 0.9738 0.3936 0.088 Uiso 0.380(6) 1 calc PR A 2
C6' C 0.1984(6) 1.0423(4) 0.3611(4) 0.059(3) Uani 0.380(6) 1 d P A 2
H6'1 H 0.2369 1.0699 0.3459 0.071 Uiso 0.380(6) 1 calc PR A 2
H6'2 H 0.1731 1.0680 0.3955 0.071 Uiso 0.380(6) 1 calc PR A 2
C7' C 0.1491(5) 0.9179(4) 0.2244(5) 0.057(2) Uani 0.380(6) 1 d P A 2
H7'1 H 0.1413 0.9432 0.1828 0.086 Uiso 0.380(6) 1 calc PR A 2
H7'2 H 0.1060 0.9084 0.2462 0.086 Uiso 0.380(6) 1 calc PR A 2
H7'3 H 0.1719 0.8755 0.2138 0.086 Uiso 0.380(6) 1 calc PR A 2
C9' C 0.0831(5) 1.0153(6) 0.3160(6) 0.066(3) Uani 0.380(6) 1 d P A 2
H9'1 H 0.0595 0.9981 0.2763 0.098 Uiso 0.380(6) 1 calc PR A 2
H9'2 H 0.0629 1.0581 0.3300 0.098 Uiso 0.380(6) 1 calc PR A 2
H9'3 H 0.0793 0.9826 0.3528 0.098 Uiso 0.380(6) 1 calc PR A 2
H10 H 0.331(2) 0.843(3) 0.340(2) 0.079 Uiso 1 1 d . . .
H5Y H 0.0821(16) 1.1472(14) -0.015(2) 0.079 Uiso 1 1 d D . .
H5X H 0.0257(9) 1.1113(18) -0.0168(17) 0.079 Uiso 1 1 d D . .

loop_
_atom_site_aniso_label
_atom_site_aniso_U_11
_atom_site_aniso_U_22
_atom_site_aniso_U_33
_atom_site_aniso_U_23
_atom_site_aniso_U_13
_atom_site_aniso_U_12
Mg1 0.0479(4) 0.0479(4) 0.0479(4) -0.0064(4) -0.0064(4) -0.0064(4)
Mg2 0.0352(3) 0.0352(3) 0.0352(3) -0.0023(3) -0.0023(3) -0.0023(3)
O1 0.101(2) 0.0419(11) 0.0511(12) -0.0065(10) -0.0186(13) -0.0029(12)
O2 0.0472(11) 0.0352(10) 0.0460(11) -0.0012(8) -0.0003(8) -0.0067(8)
O3 0.0691(17) 0.0438(13) 0.133(3) -0.0165(15) -0.0449(17) 0.0105(12)
O4 0.0417(10) 0.0380(10) 0.0471(10) 0.0013(8) 0.0004(8) 0.0042(8)
O5 0.157(4) 0.219(5) 0.087(2) 0.067(3) -0.069(3) -0.131(4)
C1 0.0556(17) 0.0371(14) 0.0418(15) -0.0046(12) -0.0033(13) 0.0040(12)
C2 0.0573(18) 0.0376(15) 0.0544(18) 0.0013(12) -0.0011(14) 0.0001(13)
C3 0.049(3) 0.035(2) 0.069(3) -0.003(2) -0.010(3) -0.006(2)
C4 0.070(2) 0.0373(15) 0.0591(19) -0.0008(14) -0.0033(16) 0.0139(14)
C5 0.041(3) 0.038(3) 0.115(5) 0.005(3) 0.008(3) 0.002(2)
C6 0.048(3) 0.045(3) 0.081(4) 0.008(3) 0.004(3) 0.002(3)
C7 0.103(6) 0.038(3) 0.208(11) -0.001(4) -0.099(7) -0.005(3)
C8 0.082(3) 0.070(2) 0.084(3) 0.009(2) 0.025(2) 0.018(2)
C9 0.145(8) 0.083(5) 0.073(4) 0.005(4) 0.029(5) 0.055(5)
C10 0.0524(17) 0.0400(15) 0.0545(17) -0.0001(13) -0.0050(14) 0.0073(13)
C3' 0.040(4) 0.040(4) 0.044(4) 0.001(3) 0.006(3) 0.000(3)
C5' 0.084(7) 0.085(7) 0.051(5) -0.012(5) 0.005(5) 0.023(6)
C6' 0.097(7) 0.045(4) 0.036(4) -0.014(3) -0.002(4) 0.013(5)
C7' 0.060(5) 0.034(4) 0.077(6) 0.001(4) -0.021(5) 0.006(3)
C9' 0.047(5) 0.060(6) 0.090(7) 0.021(5) 0.023(5) 0.020(4)

loop_
_atom_type_symbol
_atom_type_description
_atom_type_scat_dispersion_real
_atom_type_scat_dispersion_imag
_atom_type_scat_source
C C 0.0181 0.0091 'International Tables Vol C Tables 4.2.6.8 and 6.1.1.4'
H H 0.0000 0.0000 'International Tables Vol C Tables 4.2.6.8 and 6.1.1.4'
O O 0.0492 0.0322 'International Tables Vol C Tables 4.2.6.8 and 6.1.1.4'
Mg Mg 0.1719 0.1771 'International Tables Vol C Tables 4.2.6.8 and 6.1.1.4'

loop_
_geom_angle_atom_site_label_1
_geom_angle_atom_site_label_2
_geom_angle_atom_site_label_3
_geom_angle
_geom_angle_site_symmetry_1
_geom_angle_site_symmetry_3
O1 Mg1 O1 101.08(10) 9_465 5_564
O1 Mg1 O1 101.08(10) 9_465 .
O1 Mg1 O1 101.08(10) 5_564 .
O1 Mg1 O5 86.38(14) 9_465 5_564
O1 Mg1 O5 163.54(17) 5_564 5_564
O1 Mg1 O5 91.7(2) . 5_564
O1 Mg1 O5 91.7(2) 9_465 .
O1 Mg1 O5 86.38(14) 5_564 .
O1 Mg1 O5 163.54(17) . .
O5 Mg1 O5 78.69(18) 5_564 .
O1 Mg1 O5 163.54(17) 9_465 9_465
O1 Mg1 O5 91.7(2) 5_564 9_465
O1 Mg1 O5 86.38(14) . 9_465
O5 Mg1 O5 78.69(18) 5_564 9_465
O5 Mg1 O5 78.69(18) . 9_465
O2 Mg2 O2 98.61(8) . 9_465
O2 Mg2 O2 98.61(8) . 5_564
O2 Mg2 O2 98.61(8) 9_465 5_564
O2 Mg2 O4 85.98(8) . 19_564
O2 Mg2 O4 88.41(8) 9_465 19_564
O2 Mg2 O4 170.89(10) 5_564 19_564
O2 Mg2 O4 88.41(8) . 23_465
O2 Mg2 O4 170.89(10) 9_465 23_465
O2 Mg2 O4 85.98(8) 5_564 23_465
O4 Mg2 O4 86.29(9) 19_564 23_465
O2 Mg2 O4 170.89(10) . 15
O2 Mg2 O4 85.98(8) 9_465 15
O2 Mg2 O4 88.41(8) 5_564 15
O4 Mg2 O4 86.29(9) 19_564 15
O4 Mg2 O4 86.29(9) 23_465 15
C1 O1 Mg1 143.6(2) . .
C1 O2 Mg2 141.52(19) . .
C10 O3 H10 106(3) . .
C10 O4 Mg2 135.2(2) . 15_545
Mg1 O5 H5Y 109(3) . .
Mg1 O5 H5X 138(3) . .
H5Y O5 H5X 103.9(9) . .
O1 C1 O2 124.2(3) . .
O1 C1 C2 117.6(3) . .
O2 C1 C2 118.2(3) . .
C9' C2 C3 137.4(5) . .
C9' C2 C1 105.5(5) . .
C3 C2 C1 114.7(3) . .
C9' C2 C6' 115.6(7) . .
C3 C2 C6' 60.9(4) . .
C1 C2 C6' 112.9(4) . .
C9' C2 C6 36.6(5) . .
C3 C2 C6 108.4(3) . .
C1 C2 C6 116.3(3) . .
C6' C2 C6 128.6(5) . .
C9' C2 C3' 115.6(6) . .
C3 C2 C3' 38.8(3) . .
C1 C2 C3' 108.2(3) . .
C6' C2 C3' 99.0(5) . .
C6 C2 C3' 79.1(4) . .
C2 C3 C7 110.2(5) . .
C2 C3 C4 105.0(4) . .
C7 C3 C4 112.0(5) . .
C2 C3 C8 112.6(4) . .
C7 C3 C8 107.2(6) . .
C4 C3 C8 110.0(4) . .
C10 C4 C3 115.6(3) . .
C10 C4 C5' 112.0(5) . .
C3 C4 C5' 65.7(5) . .
C10 C4 C5 112.2(3) . .
C3 C4 C5 102.4(4) . .
C5' C4 C5 134.9(5) . .
C10 C4 C9 109.0(4) . .
C3 C4 C9 112.5(5) . .
C5' C4 C9 51.6(6) . .
C5 C4 C9 104.5(5) . .
C10 C4 C3' 106.0(4) . .
C3 C4 C3' 39.3(3) . .
C5' C4 C3' 104.7(5) . .
C5 C4 C3' 71.3(4) . .
C9 C4 C3' 143.3(4) . .
C6 C5 C4 106.6(4) . .
C6 C5 H5B 110.4 . .
C4 C5 H5B 110.4 . .
C6 C5 H5A 110.4 . .
C4 C5 H5A 110.4 . .
H5B C5 H5A 108.6 . .
C5 C6 C2 104.8(4) . .
C5 C6 H6A 110.8 . .
C2 C6 H6A 110.8 . .
C5 C6 H6B 110.8 . .
C2 C6 H6B 110.8 . .
H6A C6 H6B 108.9 . .
C3' C8 C3 41.2(4) . .
C4 C9 H9A 109.5 . .
C4 C9 H9B 109.5 . .
C4 C9 H9C 109.5 . .
O4 C10 O3 122.9(3) . .
O4 C10 C4 122.3(3) . .
O3 C10 C4 114.8(3) . .
C8 C3' C7' 109.4(7) . .
C8 C3' C4 117.7(6) . .
C7' C3' C4 108.5(6) . .
C8 C3' C2 113.3(5) . .
C7' C3' C2 111.9(6) . .
C4 C3' C2 95.5(4) . .
C6' C5' C4 103.2(7) . .
C6' C5' H5'1 111.1 . .
C4 C5' H5'1 111.1 . .
C6' C5' H5'2 111.1 . .
C4 C5' H5'2 111.1 . .
H5'1 C5' H5'2 109.1 . .
C5' C6' C2 108.3(7) . .
C5' C6' H6'1 110.0 . .
C2 C6' H6'1 110.0 . .
C5' C6' H6'2 110.0 . .
C2 C6' H6'2 110.0 . .
H6'1 C6' H6'2 108.4 . .
C3' C7' H7'1 109.5 . .
C3' C7' H7'2 109.5 . .
H7'1 C7' H7'2 109.5 . .
C3' C7' H7'3 109.5 . .
H7'1 C7' H7'3 109.5 . .
H7'2 C7' H7'3 109.5 . .
C2 C9' H9'1 109.5 . .
C2 C9' H9'2 109.5 . .
H9'1 C9' H9'2 109.5 . .
C2 C9' H9'3 109.5 . .
H9'1 C9' H9'3 109.5 . .
H9'2 C9' H9'3 109.5 . .

loop_
_geom_bond_atom_site_label_1
_geom_bond_atom_site_label_2
_geom_bond_distance
_geom_bond_site_symmetry_2
Mg1 O1 1.982(2) 9_465
Mg1 O1 1.982(2) 5_564
Mg1 O1 1.982(2) .
Mg1 O5 2.134(4) 5_564
Mg1 O5 2.134(4) .
Mg1 O5 2.134(4) 9_465
Mg2 O2 2.050(2) .
Mg2 O2 2.050(2) 9_465
Mg2 O2 2.050(2) 5_564
Mg2 O4 2.112(2) 19_564
Mg2 O4 2.112(2) 23_465
Mg2 O4 2.112(2) 15
O1 C1 1.235(4) .
O2 C1 1.269(4) .
O3 C10 1.309(4) .
O3 H10 0.84(5) .
O4 C10 1.216(4) .
O4 Mg2 2.112(2) 15_545
O5 H5Y 0.838(5) .
O5 H5X 0.851(5) .
C1 C2 1.519(4) .
C2 C9' 1.412(9) .
C2 C3 1.491(6) .
C2 C6' 1.561(10) .
C2 C6 1.578(6) .
C2 C3' 1.660(8) .
C3 C7 1.529(8) .
C3 C4 1.549(6) .
C3 C8 1.577(7) .
C4 C10 1.518(4) .
C4 C5' 1.568(12) .
C4 C5 1.582(7) .
C4 C9 1.591(8) .
C4 C3' 1.598(8) .
C5 C6 1.513(8) .
C5 H5B 0.9900 .
C5 H5A 0.9900 .
C6 H6A 0.9900 .
C6 H6B 0.9900 .
C7 H7A 0.9800 .
C7 H7B 0.9800 .
C7 H7C 0.9800 .
C8 C3' 1.391(9) .
C9 H9A 0.9800 .
C9 H9B 0.9800 .
C9 H9C 0.9800 .
C3' C7' 1.495(12) .
C5' C6' 1.559(14) .
C5' H5'1 0.9900 .
C5' H5'2 0.9900 .
C6' H6'1 0.9900 .
C6' H6'2 0.9900 .
C7' H7'1 0.9800 .
C7' H7'2 0.9800 .
C7' H7'3 0.9800 .
C9' H9'1 0.9800 .
C9' H9'2 0.9800 .
C9' H9'3 0.9800 .
